data_4334978
loop_
_publ_author_name
'Joaqu\'in Al\'os'
'Tamara Bola\~no'
'Miguel A. Esteruelas'
'Montserrat Oliv\'an'
'Enrique O\~nate'
'Marta Valencia'

_publ_contact_author
;
  Dr. Enrique O\~nate 
  Departamento de Qu\'imica Inorg\'anica - ISQCH
  Facultad de Ciencias
  Universidad de Zaragoza - CSIC
  50009 Zaragoza, Spain
;
_publ_contact_author_email enriqueo@unizar.es
_publ_section_title
;
 POP-Pincer Osmium-Polyhydrides: Head-to-Head (Z)-Dimerization of Terminal
 Alkynes
;
_journal_name_full 'Inorganic Chemistry'
_journal_page_first 6199
_journal_page_last 6213
_journal_paper_doi 10.1021/ic400730a
_journal_volume 52
_journal_year 2013
_chemical_formula_sum 'C27 H44 O Os P2'
_chemical_formula_weight 636.76
_chemical_name_systematic
; 
 ? 
;
_space_group_IT_number 61
_symmetry_cell_setting orthorhombic
_symmetry_space_group_name_Hall '-P 2ac 2ab'
_symmetry_space_group_name_H-M 'P b c a'
_atom_sites_solution_hydrogens geom
_atom_sites_solution_primary direct
_atom_sites_solution_secondary difmap
_audit_creation_method SHELXL-97
_cell_angle_alpha 90.00
_cell_angle_beta 90.00
_cell_angle_gamma 90.00
_cell_formula_units_Z 32
_cell_length_a 22.5833(14)
_cell_length_b 21.4733(14)
_cell_length_c 45.431(3)
_cell_measurement_reflns_used 9190
_cell_measurement_temperature 100(2)
_cell_measurement_theta_max 27
_cell_measurement_theta_min 2
_cell_volume 22031(2)
_computing_cell_refinement 'SAINT+ v. 6.02 (Bruker AXS, 1999)'
_computing_data_collection 'SMART v. 5.625 (Bruker AXS, 2000)'
_computing_data_reduction 'SAINT+ v. 6.02 (Bruker AXS, 1999)'
_computing_molecular_graphics 'XP, SHELXTL v. 6.1 (Bruker, 2000)'
_computing_publication_material 'XCIF, SHELXTL v. 6.1 (Bruker, 2000)'
_computing_structure_refinement 'SHELXL-97 (Sheldrick, 1997)'
_computing_structure_solution 'SHELXS-97 (Sheldrick, 1990)'
_diffrn_ambient_temperature 100(2)
_diffrn_detector_area_resol_mean 8.26
_diffrn_measured_fraction_theta_full 0.996
_diffrn_measured_fraction_theta_max 0.944
_diffrn_measurement_device_type 'Bruker SMART APEX CCD system'
_diffrn_measurement_method '\w rotations with narrow frames'
_diffrn_radiation_monochromator graphite
_diffrn_radiation_source 'normal-focus sealed tube'
_diffrn_radiation_type MoK\a
_diffrn_radiation_wavelength 0.71073
_diffrn_reflns_av_R_equivalents 0.1007
_diffrn_reflns_av_sigmaI/netI 0.0708
_diffrn_reflns_limit_h_max 29
_diffrn_reflns_limit_h_min -28
_diffrn_reflns_limit_k_max 28
_diffrn_reflns_limit_k_min -28
_diffrn_reflns_limit_l_max 61
_diffrn_reflns_limit_l_min -60
_diffrn_reflns_number 195878
_diffrn_reflns_theta_full 27.50
_diffrn_reflns_theta_max 28.63
_diffrn_reflns_theta_min 1.59
_diffrn_standards_decay_% 0
_exptl_absorpt_coefficient_mu 4.763
_exptl_absorpt_correction_T_max 0.862
_exptl_absorpt_correction_T_min 0.527
_exptl_absorpt_correction_type multi-scan
_exptl_absorpt_process_details
;
 Absorption correction performed with SADABS program. This is based on the
method of Blessing: Blessing, R. H., Acta Crystallogr., Sect. A 1995, 51, 33.
;
_exptl_crystal_colour colorless
_exptl_crystal_density_diffrn 1.536
_exptl_crystal_description 'irregular block'
_exptl_crystal_F_000 10240
_exptl_crystal_size_max 0.24
_exptl_crystal_size_mid 0.08
_exptl_crystal_size_min 0.06
_refine_diff_density_max 2.340
_refine_diff_density_min -1.860
_refine_diff_density_rms 0.172
_refine_ls_extinction_method none
_refine_ls_goodness_of_fit_ref 1.020
_refine_ls_hydrogen_treatment mixed
_refine_ls_matrix_type full
_refine_ls_number_parameters 1206
_refine_ls_number_reflns 26702
_refine_ls_number_restraints 20
_refine_ls_restrained_S_all 1.022
_refine_ls_R_factor_all 0.0920
_refine_ls_R_factor_gt 0.0377
_refine_ls_shift/su_max 0.012
_refine_ls_shift/su_mean 0.000
_refine_ls_structure_factor_coef Fsqd
_refine_ls_weighting_details 'calc w=1/[\s^2^(Fo^2^)+(0.0196P)^2^+53.1236P] where P=(Fo^2^+2Fc^2^)/3'
_refine_ls_weighting_scheme calc
_refine_ls_wR_factor_gt 0.0611
_refine_ls_wR_factor_ref 0.0750
_reflns_number_gt 17287
_reflns_number_total 26702
_reflns_threshold_expression >2sigma(I)
_cod_data_source_file ic400730a_si_002_4.cif
_cod_data_source_block enrique56as
_cod_database_code 4334978

loop_
_symmetry_equiv_pos_as_xyz
'x, y, z'
'-x+1/2, -y, z+1/2'
'-x, y+1/2, -z+1/2'
'x+1/2, -y+1/2, -z'
'-x, -y, -z'
'x-1/2, y, -z-1/2'
'x, -y-1/2, z-1/2'
'-x-1/2, y-1/2, z'

loop_
_atom_site_label
_atom_site_type_symbol
_atom_site_fract_x
_atom_site_fract_y
_atom_site_fract_z
_atom_site_U_iso_or_equiv
_atom_site_adp_type
_atom_site_occupancy
_atom_site_symmetry_multiplicity
_atom_site_calc_flag
_atom_site_refinement_flags
_atom_site_disorder_assembly
_atom_site_disorder_group
Os1 Os 0.229933(10) 0.260295(9) 0.743507(5) 0.02337(5) Uani 1 1 d D . .
H104 H 0.268(2) 0.274(2) 0.7151(8) 0.030(4) Uiso 1 1 d D . .
H103 H 0.246(2) 0.1985(18) 0.7258(10) 0.030(4) Uiso 1 1 d D . .
H102 H 0.216(2) 0.1946(17) 0.7581(11) 0.030(4) Uiso 1 1 d D . .
H101 H 0.188(2) 0.264(2) 0.7715(9) 0.030(4) Uiso 1 1 d D . .
Os2 Os 0.246771(10) 0.717615(9) 0.009873(4) 0.01879(5) Uani 1 1 d D . .
H201 H 0.205(2) 0.724(2) -0.0171(9) 0.030(4) Uiso 1 1 d D . .
H202 H 0.233(2) 0.6535(17) -0.0043(10) 0.030(4) Uiso 1 1 d D . .
H203 H 0.266(2) 0.6578(18) 0.0280(10) 0.030(4) Uiso 1 1 d D . .
H204 H 0.283(2) 0.733(2) 0.0390(8) 0.030(4) Uiso 1 1 d D . .
Os3 Os 0.546125(9) 0.452315(9) 0.121425(4) 0.01791(5) Uani 1 1 d D . .
H301 H 0.538(2) 0.419(2) 0.0909(8) 0.030(4) Uiso 1 1 d D . .
H302 H 0.6065(17) 0.436(2) 0.1066(11) 0.030(4) Uiso 1 1 d D . .
H303 H 0.6114(15) 0.460(2) 0.1314(11) 0.030(4) Uiso 1 1 d D . .
H304 H 0.547(2) 0.486(2) 0.1508(8) 0.030(4) Uiso 1 1 d D . .
Os4 Os 0.464505(10) 0.962663(10) 0.132959(5) 0.02513(5) Uani 1 1 d D . .
H404 H 0.482(2) 0.916(2) 0.1584(9) 0.030(4) Uiso 1 1 d D . .
H403 H 0.4014(16) 0.939(2) 0.1409(11) 0.030(4) Uiso 1 1 d D . .
H402 H 0.4048(15) 0.976(2) 0.1298(11) 0.030(4) Uiso 1 1 d D . .
H401 H 0.456(2) 1.012(2) 0.1066(9) 0.030(4) Uiso 1 1 d D . .
P1 P 0.15091(6) 0.27369(7) 0.71321(3) 0.0268(3) Uani 1 1 d . A .
P2 P 0.30888(6) 0.27534(6) 0.77346(3) 0.0223(3) Uani 1 1 d . . .
P3 P 0.32831(6) 0.73443(6) -0.01822(3) 0.0198(3) Uani 1 1 d . . .
P4 P 0.16361(6) 0.73007(6) 0.03739(3) 0.0205(3) Uani 1 1 d . . .
P5 P 0.53653(6) 0.54497(6) 0.09788(3) 0.0176(3) Uani 1 1 d . . .
P6 P 0.52952(6) 0.36294(6) 0.14707(3) 0.0193(3) Uani 1 1 d . . .
P7 P 0.48993(7) 0.89783(7) 0.09559(3) 0.0285(3) Uani 1 1 d . . .
P8 P 0.46594(6) 1.03596(7) 0.16891(3) 0.0270(3) Uani 1 1 d . . .
O1 O 0.22169(15) 0.36304(15) 0.74773(8) 0.0224(8) Uani 1 1 d . . .
O2 O 0.24224(15) 0.82161(15) 0.00810(7) 0.0219(8) Uani 1 1 d . . .
O3 O 0.44842(15) 0.45913(15) 0.12340(7) 0.0215(8) Uani 1 1 d . . .
O4 O 0.55920(16) 0.99084(15) 0.12881(7) 0.0227(8) Uani 1 1 d . . .
C1 C 0.2640(2) 0.3965(2) 0.76465(11) 0.0199(11) Uani 1 1 d . . .
C2 C 0.3080(2) 0.3603(2) 0.77785(11) 0.0196(11) Uani 1 1 d . . .
C3 C 0.3502(2) 0.3917(3) 0.79451(12) 0.0276(13) Uani 1 1 d . . .
H3 H 0.3806 0.3686 0.8040 0.033 Uiso 1 1 calc R . .
C4 C 0.3490(3) 0.4559(3) 0.79755(12) 0.0297(13) Uani 1 1 d . . .
H4 H 0.3780 0.4766 0.8091 0.036 Uiso 1 1 calc R . .
C5 C 0.3048(3) 0.4894(2) 0.78350(12) 0.0261(13) Uani 1 1 d . . .
H5 H 0.3046 0.5335 0.7852 0.031 Uiso 1 1 calc R . .
C6 C 0.2609(2) 0.4605(2) 0.76710(11) 0.0223(11) Uani 1 1 d . . .
C7 C 0.2120(2) 0.4996(2) 0.75319(12) 0.0234(12) Uani 1 1 d . . .
C8 C 0.1773(3) 0.5322(3) 0.77767(13) 0.0354(15) Uani 1 1 d . . .
H8A H 0.1590 0.5010 0.7905 0.053 Uiso 1 1 calc R . .
H8B H 0.1464 0.5584 0.7689 0.053 Uiso 1 1 calc R . .
H8C H 0.2043 0.5583 0.7893 0.053 Uiso 1 1 calc R . .
C9 C 0.2404(3) 0.5493(3) 0.73268(13) 0.0359(15) Uani 1 1 d . . .
H9A H 0.2670 0.5759 0.7442 0.054 Uiso 1 1 calc R . .
H9B H 0.2091 0.5748 0.7238 0.054 Uiso 1 1 calc R . .
H9C H 0.2629 0.5284 0.7171 0.054 Uiso 1 1 calc R . .
C10 C 0.1706(2) 0.4592(2) 0.73524(11) 0.0221(11) Uani 1 1 d . . .
C11 C 0.1231(3) 0.4869(3) 0.71986(12) 0.0311(14) Uani 1 1 d . . .
H11 H 0.1179 0.5307 0.7211 0.037 Uiso 1 1 calc R . .
C12 C 0.0838(3) 0.4520(3) 0.70298(13) 0.0359(15) Uani 1 1 d . . .
H12 H 0.0521 0.4717 0.6929 0.043 Uiso 1 1 calc R . .
C13 C 0.0918(2) 0.3879(3) 0.70107(12) 0.0319(14) Uani 1 1 d . . .
H13 H 0.0654 0.3639 0.6894 0.038 Uiso 1 1 calc R . .
C14 C 0.1378(2) 0.3583(3) 0.71592(11) 0.0241(12) Uani 1 1 d . . .
C15 C 0.1758(2) 0.3953(2) 0.73271(11) 0.0206(11) Uani 1 1 d . . .
C16 C 0.0782(3) 0.2412(3) 0.72279(14) 0.0480(19) Uani 1 1 d D . .
H16G H 0.0907 0.1983 0.7286 0.058 Uiso 0.563(8) 1 calc PR A 1
H16H H 0.0511 0.2626 0.7086 0.058 Uiso 0.437(8) 1 calc PR A 2
C17 C 0.0563(2) 0.2639(3) 0.75202(11) 0.0324(14) Uani 1 1 d D A .
H17A H 0.0458 0.3080 0.7505 0.049 Uiso 1 1 calc R . .
H17B H 0.0875 0.2586 0.7668 0.049 Uiso 1 1 calc R . .
H17C H 0.0214 0.2398 0.7578 0.049 Uiso 1 1 calc R . .
C18A C 0.0319(4) 0.2252(5) 0.70092(17) 0.035(2) Uiso 0.563(8) 1 d PD A 1
H18A H 0.0499 0.2028 0.6844 0.052 Uiso 0.563(8) 1 calc PR A 1
H18B H 0.0132 0.2635 0.6937 0.052 Uiso 0.563(8) 1 calc PR A 1
H18C H 0.0018 0.1988 0.7102 0.052 Uiso 0.563(8) 1 calc PR A 1
C18B C 0.0693(6) 0.1758(4) 0.7158(3) 0.035(2) Uiso 0.437(8) 1 d PD A 2
H18D H 0.0992 0.1507 0.7261 0.052 Uiso 0.437(8) 1 calc PR A 2
H18E H 0.0730 0.1696 0.6946 0.052 Uiso 0.437(8) 1 calc PR A 2
H18F H 0.0297 0.1629 0.7223 0.052 Uiso 0.437(8) 1 calc PR A 2
C19 C 0.1560(3) 0.2616(3) 0.67288(13) 0.0348(15) Uani 1 1 d . . .
H19 H 0.1157 0.2674 0.6642 0.042 Uiso 1 1 calc R A .
C20 C 0.1982(4) 0.3077(4) 0.65817(16) 0.074(3) Uani 1 1 d . A .
H20A H 0.2378 0.3033 0.6667 0.111 Uiso 1 1 calc R . .
H20B H 0.1838 0.3502 0.6614 0.111 Uiso 1 1 calc R . .
H20C H 0.1999 0.2991 0.6370 0.111 Uiso 1 1 calc R . .
C21 C 0.1762(3) 0.1945(4) 0.66683(16) 0.061(2) Uani 1 1 d . A .
H21A H 0.1796 0.1880 0.6455 0.092 Uiso 1 1 calc R . .
H21B H 0.1471 0.1654 0.6750 0.092 Uiso 1 1 calc R . .
H21C H 0.2148 0.1874 0.6761 0.092 Uiso 1 1 calc R . .
C22 C 0.3854(2) 0.2621(2) 0.75981(12) 0.0243(12) Uani 1 1 d . . .
H22 H 0.4139 0.2736 0.7758 0.029 Uiso 1 1 calc R . .
C23 C 0.3982(2) 0.3027(3) 0.73308(12) 0.0291(13) Uani 1 1 d . . .
H23A H 0.4390 0.2959 0.7266 0.044 Uiso 1 1 calc R . .
H23B H 0.3927 0.3466 0.7383 0.044 Uiso 1 1 calc R . .
H23C H 0.3709 0.2917 0.7171 0.044 Uiso 1 1 calc R . .
C24 C 0.3946(3) 0.1930(2) 0.75209(13) 0.0312(14) Uani 1 1 d . . .
H24A H 0.3632 0.1794 0.7387 0.047 Uiso 1 1 calc R . .
H24B H 0.3932 0.1680 0.7701 0.047 Uiso 1 1 calc R . .
H24C H 0.4332 0.1877 0.7426 0.047 Uiso 1 1 calc R . .
C25 C 0.3136(3) 0.2478(3) 0.81269(13) 0.0350(15) Uani 1 1 d . . .
H25 H 0.3535 0.2594 0.8205 0.042 Uiso 1 1 calc R . .
C26 C 0.2673(3) 0.2792(3) 0.83188(14) 0.0430(17) Uani 1 1 d . . .
H26A H 0.2277 0.2700 0.8242 0.064 Uiso 1 1 calc R . .
H26B H 0.2738 0.3243 0.8318 0.064 Uiso 1 1 calc R . .
H26C H 0.2705 0.2636 0.8521 0.064 Uiso 1 1 calc R . .
C27 C 0.3072(4) 0.1785(3) 0.81536(16) 0.060(2) Uani 1 1 d . . .
H27A H 0.3049 0.1670 0.8362 0.090 Uiso 1 1 calc R . .
H27B H 0.3414 0.1581 0.8063 0.090 Uiso 1 1 calc R . .
H27C H 0.2709 0.1652 0.8053 0.090 Uiso 1 1 calc R . .
C51 C 0.2881(2) 0.8554(2) -0.00543(11) 0.0178(11) Uani 1 1 d . . .
C52 C 0.3336(2) 0.8204(2) -0.01825(11) 0.0206(12) Uani 1 1 d . . .
C53 C 0.3802(2) 0.8519(3) -0.03141(12) 0.0259(13) Uani 1 1 d . . .
H53 H 0.4118 0.8289 -0.0400 0.031 Uiso 1 1 calc R . .
C54 C 0.3813(3) 0.9162(2) -0.03225(12) 0.0273(13) Uani 1 1 d . . .
H54 H 0.4135 0.9375 -0.0412 0.033 Uiso 1 1 calc R . .
C55 C 0.3351(2) 0.9492(2) -0.02006(12) 0.0252(12) Uani 1 1 d . . .
H55 H 0.3359 0.9934 -0.0210 0.030 Uiso 1 1 calc R . .
C56 C 0.2874(2) 0.9202(2) -0.00639(11) 0.0192(11) Uani 1 1 d . . .
C57 C 0.2365(2) 0.9587(2) 0.00621(11) 0.0221(11) Uani 1 1 d . . .
C58 C 0.2071(3) 0.9950(3) -0.01951(13) 0.0339(15) Uani 1 1 d . . .
H58A H 0.2361 1.0232 -0.0284 0.051 Uiso 1 1 calc R . .
H58B H 0.1735 1.0191 -0.0120 0.051 Uiso 1 1 calc R . .
H58C H 0.1930 0.9654 -0.0344 0.051 Uiso 1 1 calc R . .
C59 C 0.2611(3) 1.0060(2) 0.02879(12) 0.0307(14) Uani 1 1 d . . .
H59A H 0.2816 0.9836 0.0446 0.046 Uiso 1 1 calc R . .
H59B H 0.2284 1.0303 0.0371 0.046 Uiso 1 1 calc R . .
H59C H 0.2890 1.0341 0.0190 0.046 Uiso 1 1 calc R . .
C60 C 0.1905(2) 0.9174(2) 0.02099(11) 0.0212(12) Uani 1 1 d . . .
C61 C 0.1410(2) 0.9439(2) 0.03446(11) 0.0251(12) Uani 1 1 d . . .
H61 H 0.1365 0.9879 0.0342 0.030 Uiso 1 1 calc R . .
C62 C 0.0984(3) 0.9079(3) 0.04806(12) 0.0280(13) Uani 1 1 d . . .
H62 H 0.0651 0.9271 0.0570 0.034 Uiso 1 1 calc R . .
C63 C 0.1044(2) 0.8445(3) 0.04858(12) 0.0256(12) Uani 1 1 d . . .
H63 H 0.0748 0.8200 0.0579 0.031 Uiso 1 1 calc R . .
C64 C 0.1530(2) 0.8148(2) 0.03579(11) 0.0215(12) Uani 1 1 d . . .
C65 C 0.1949(2) 0.8532(2) 0.02199(11) 0.0189(11) Uani 1 1 d . . .
C66 C 0.3283(3) 0.7193(2) -0.05848(11) 0.0249(12) Uani 1 1 d . . .
H66 H 0.3671 0.7331 -0.0668 0.030 Uiso 1 1 calc R . .
C67 C 0.2791(3) 0.7554(3) -0.07368(12) 0.0356(15) Uani 1 1 d . . .
H67A H 0.2808 0.7478 -0.0949 0.053 Uiso 1 1 calc R . .
H67B H 0.2841 0.8000 -0.0698 0.053 Uiso 1 1 calc R . .
H67C H 0.2406 0.7417 -0.0661 0.053 Uiso 1 1 calc R . .
C68 C 0.3204(3) 0.6498(3) -0.06499(13) 0.0345(14) Uani 1 1 d . . .
H68A H 0.2892 0.6327 -0.0523 0.052 Uiso 1 1 calc R . .
H68B H 0.3577 0.6279 -0.0611 0.052 Uiso 1 1 calc R . .
H68C H 0.3093 0.6442 -0.0857 0.052 Uiso 1 1 calc R . .
C69 C 0.4040(2) 0.7115(2) -0.00606(13) 0.0269(13) Uani 1 1 d . . .
H69 H 0.4335 0.7271 -0.0207 0.032 Uiso 1 1 calc R . .
C70 C 0.4096(3) 0.6405(3) -0.00363(15) 0.0460(18) Uani 1 1 d . . .
H70A H 0.4485 0.6298 0.0046 0.069 Uiso 1 1 calc R . .
H70B H 0.4055 0.6218 -0.0232 0.069 Uiso 1 1 calc R . .
H70C H 0.3784 0.6244 0.0093 0.069 Uiso 1 1 calc R . .
C71 C 0.4174(2) 0.7403(3) 0.02384(12) 0.0292(13) Uani 1 1 d . . .
H71A H 0.3874 0.7269 0.0381 0.044 Uiso 1 1 calc R . .
H71B H 0.4168 0.7858 0.0222 0.044 Uiso 1 1 calc R . .
H71C H 0.4566 0.7267 0.0305 0.044 Uiso 1 1 calc R . .
C72 C 0.0897(2) 0.7010(3) 0.02531(13) 0.0293(13) Uani 1 1 d . . .
H72 H 0.0597 0.7143 0.0402 0.035 Uiso 1 1 calc R . .
C73 C 0.0723(3) 0.7288(3) -0.00415(13) 0.0360(15) Uani 1 1 d . . .
H73A H 0.1042 0.7219 -0.0184 0.054 Uiso 1 1 calc R . .
H73B H 0.0654 0.7736 -0.0019 0.054 Uiso 1 1 calc R . .
H73C H 0.0360 0.7088 -0.0112 0.054 Uiso 1 1 calc R . .
C74 C 0.0887(3) 0.6299(3) 0.02357(17) 0.052(2) Uani 1 1 d . . .
H74A H 0.0501 0.6161 0.0162 0.077 Uiso 1 1 calc R . .
H74B H 0.0955 0.6125 0.0432 0.077 Uiso 1 1 calc R . .
H74C H 0.1199 0.6157 0.0102 0.077 Uiso 1 1 calc R . .
C75 C 0.1626(3) 0.7128(3) 0.07756(11) 0.0266(13) Uani 1 1 d . . .
H75 H 0.1205 0.7122 0.0844 0.032 Uiso 1 1 calc R . .
C76 C 0.1961(3) 0.7617(3) 0.09541(13) 0.0475(18) Uani 1 1 d . . .
H76A H 0.1958 0.7500 0.1163 0.071 Uiso 1 1 calc R . .
H76B H 0.1769 0.8023 0.0930 0.071 Uiso 1 1 calc R . .
H76C H 0.2371 0.7642 0.0884 0.071 Uiso 1 1 calc R . .
C77 C 0.1898(3) 0.6489(3) 0.08343(13) 0.0405(16) Uani 1 1 d . . .
H77A H 0.2302 0.6478 0.0756 0.061 Uiso 1 1 calc R . .
H77B H 0.1659 0.6168 0.0738 0.061 Uiso 1 1 calc R . .
H77C H 0.1907 0.6411 0.1047 0.061 Uiso 1 1 calc R . .
C101 C 0.4188(2) 0.5099(2) 0.10958(11) 0.0211(12) Uani 1 1 d . . .
C102 C 0.4550(2) 0.5534(2) 0.09549(10) 0.0179(11) Uani 1 1 d . . .
C103 C 0.4279(2) 0.6032(2) 0.08128(11) 0.0243(12) Uani 1 1 d . . .
H128 H 0.4515 0.6333 0.0714 0.029 Uiso 1 1 calc R . .
C104 C 0.3667(2) 0.6092(3) 0.08138(12) 0.0264(13) Uani 1 1 d . . .
H129 H 0.3483 0.6429 0.0713 0.032 Uiso 1 1 calc R . .
C105 C 0.3330(2) 0.5662(2) 0.09610(11) 0.0246(12) Uani 1 1 d . . .
H105 H 0.2912 0.5711 0.0962 0.030 Uiso 1 1 calc R . .
C106 C 0.3578(2) 0.5154(2) 0.11092(11) 0.0210(12) Uani 1 1 d . . .
C107 C 0.3176(2) 0.4706(2) 0.12763(11) 0.0234(12) Uani 1 1 d . . .
C108 C 0.2827(2) 0.5062(3) 0.15133(13) 0.0314(14) Uani 1 1 d . . .
H10A H 0.3104 0.5248 0.1654 0.047 Uiso 1 1 calc R . .
H10B H 0.2563 0.4773 0.1617 0.047 Uiso 1 1 calc R . .
H10C H 0.2592 0.5391 0.1420 0.047 Uiso 1 1 calc R . .
C109 C 0.2734(2) 0.4402(3) 0.10556(12) 0.0323(14) Uani 1 1 d . . .
H10D H 0.2476 0.4723 0.0972 0.048 Uiso 1 1 calc R . .
H10E H 0.2492 0.4092 0.1159 0.048 Uiso 1 1 calc R . .
H10F H 0.2955 0.4197 0.0897 0.048 Uiso 1 1 calc R . .
C110 C 0.3545(2) 0.4194(2) 0.14175(11) 0.0217(12) Uani 1 1 d . . .
C111 C 0.3263(3) 0.3734(3) 0.15870(12) 0.0283(13) Uani 1 1 d . . .
H111 H 0.2846 0.3756 0.1613 0.034 Uiso 1 1 calc R . .
C112 C 0.3568(3) 0.3253(3) 0.17172(12) 0.0310(14) Uani 1 1 d . . .
H112 H 0.3365 0.2949 0.1831 0.037 Uiso 1 1 calc R . .
C113 C 0.4177(3) 0.3220(3) 0.16806(12) 0.0289(13) Uani 1 1 d . . .
H113 H 0.4388 0.2885 0.1768 0.035 Uiso 1 1 calc R . .
C114 C 0.4485(2) 0.3662(2) 0.15188(11) 0.0218(12) Uani 1 1 d . . .
C115 C 0.4156(2) 0.4144(2) 0.13936(11) 0.0208(12) Uani 1 1 d . . .
C116 C 0.5578(2) 0.6189(2) 0.11576(12) 0.0228(12) Uani 1 1 d . . .
H116 H 0.5467 0.6541 0.1025 0.027 Uiso 1 1 calc R . .
C117 C 0.5251(3) 0.6270(2) 0.14510(12) 0.0278(13) Uani 1 1 d . . .
H11A H 0.5340 0.5917 0.1580 0.042 Uiso 1 1 calc R . .
H11B H 0.4824 0.6289 0.1415 0.042 Uiso 1 1 calc R . .
H11C H 0.5381 0.6657 0.1545 0.042 Uiso 1 1 calc R . .
C118 C 0.6252(2) 0.6202(3) 0.12049(13) 0.0315(14) Uani 1 1 d . . .
H11D H 0.6368 0.6605 0.1288 0.047 Uiso 1 1 calc R . .
H11E H 0.6453 0.6140 0.1016 0.047 Uiso 1 1 calc R . .
H11F H 0.6366 0.5868 0.1341 0.047 Uiso 1 1 calc R . .
C119 C 0.5663(2) 0.5547(2) 0.05972(11) 0.0226(12) Uani 1 1 d . . .
H119 H 0.6076 0.5381 0.0605 0.027 Uiso 1 1 calc R . .
C120 C 0.5721(3) 0.6205(3) 0.04722(12) 0.0303(14) Uani 1 1 d . . .
H12A H 0.5909 0.6186 0.0278 0.045 Uiso 1 1 calc R . .
H12B H 0.5965 0.6458 0.0605 0.045 Uiso 1 1 calc R . .
H12C H 0.5327 0.6393 0.0454 0.045 Uiso 1 1 calc R . .
C121 C 0.5338(3) 0.5129(3) 0.03792(11) 0.0304(14) Uani 1 1 d . . .
H12D H 0.4937 0.5290 0.0348 0.046 Uiso 1 1 calc R . .
H12E H 0.5317 0.4705 0.0458 0.046 Uiso 1 1 calc R . .
H12F H 0.5552 0.5125 0.0192 0.046 Uiso 1 1 calc R . .
C122 C 0.5582(3) 0.3532(2) 0.18509(11) 0.0275(13) Uani 1 1 d . . .
H122 H 0.5507 0.3092 0.1913 0.033 Uiso 1 1 calc R . .
C123 C 0.5275(3) 0.3962(3) 0.20717(12) 0.0356(15) Uani 1 1 d . . .
H12G H 0.5440 0.3891 0.2268 0.053 Uiso 1 1 calc R . .
H12H H 0.4849 0.3872 0.2074 0.053 Uiso 1 1 calc R . .
H12I H 0.5339 0.4396 0.2014 0.053 Uiso 1 1 calc R . .
C124 C 0.6250(3) 0.3644(3) 0.18588(13) 0.0328(14) Uani 1 1 d . . .
H12J H 0.6336 0.4067 0.1791 0.049 Uiso 1 1 calc R . .
H12K H 0.6449 0.3343 0.1730 0.049 Uiso 1 1 calc R . .
H12L H 0.6395 0.3592 0.2061 0.049 Uiso 1 1 calc R . .
C125 C 0.5375(2) 0.2830(2) 0.13184(12) 0.0239(12) Uani 1 1 d . . .
H125 H 0.5155 0.2543 0.1453 0.029 Uiso 1 1 calc R . .
C126 C 0.5081(3) 0.2784(3) 0.10147(12) 0.0345(15) Uani 1 1 d . . .
H12M H 0.5287 0.3058 0.0876 0.052 Uiso 1 1 calc R . .
H12N H 0.4665 0.2910 0.1030 0.052 Uiso 1 1 calc R . .
H12O H 0.5103 0.2353 0.0944 0.052 Uiso 1 1 calc R . .
C127 C 0.6013(3) 0.2607(3) 0.13083(13) 0.0333(14) Uani 1 1 d . . .
H12P H 0.6035 0.2216 0.1198 0.050 Uiso 1 1 calc R . .
H12Q H 0.6157 0.2539 0.1509 0.050 Uiso 1 1 calc R . .
H12R H 0.6259 0.2922 0.1211 0.050 Uiso 1 1 calc R . .
C151 C 0.5952(2) 0.9627(2) 0.10706(11) 0.0246(12) Uani 1 1 d . . .
C152 C 0.5673(3) 0.9191(2) 0.08860(12) 0.0271(13) Uani 1 1 d . . .
C153 C 0.6021(3) 0.8909(3) 0.06716(13) 0.0380(16) Uani 1 1 d . . .
H153 H 0.5841 0.8620 0.0541 0.046 Uiso 1 1 calc R . .
C154 C 0.6614(3) 0.9034(3) 0.06407(13) 0.0381(16) Uani 1 1 d . . .
H154 H 0.6842 0.8834 0.0493 0.046 Uiso 1 1 calc R . .
C155 C 0.6870(3) 0.9456(3) 0.08305(12) 0.0347(14) Uani 1 1 d . . .
H155 H 0.7282 0.9535 0.0813 0.042 Uiso 1 1 calc R . .
C156 C 0.6553(3) 0.9774(2) 0.10483(12) 0.0267(13) Uani 1 1 d . . .
C157 C 0.6858(3) 1.0242(3) 0.12435(12) 0.0283(13) Uani 1 1 d . . .
C158 C 0.7373(3) 0.9924(3) 0.14089(13) 0.0393(16) Uani 1 1 d . . .
H15A H 0.7558 1.0224 0.1543 0.059 Uiso 1 1 calc R . .
H15B H 0.7667 0.9776 0.1267 0.059 Uiso 1 1 calc R . .
H15C H 0.7220 0.9571 0.1522 0.059 Uiso 1 1 calc R . .
C159 C 0.7104(3) 1.0778(3) 0.10494(13) 0.0398(16) Uani 1 1 d . . .
H15D H 0.6776 1.0981 0.0945 0.060 Uiso 1 1 calc R . .
H15E H 0.7385 1.0608 0.0906 0.060 Uiso 1 1 calc R . .
H15F H 0.7306 1.1083 0.1174 0.060 Uiso 1 1 calc R . .
C160 C 0.6425(2) 1.0516(2) 0.14647(11) 0.0238(12) Uani 1 1 d . . .
C161 C 0.6618(3) 1.0963(3) 0.16665(12) 0.0295(13) Uani 1 1 d . . .
H161 H 0.7024 1.1080 0.1666 0.035 Uiso 1 1 calc R . .
C162 C 0.6243(3) 1.1239(3) 0.18675(12) 0.0301(14) Uani 1 1 d . . .
H162 H 0.6389 1.1542 0.2002 0.036 Uiso 1 1 calc R . .
C163 C 0.5655(3) 1.1073(3) 0.18717(12) 0.0281(13) Uani 1 1 d . . .
H163 H 0.5396 1.1268 0.2008 0.034 Uiso 1 1 calc R . .
C164 C 0.5430(2) 1.0622(2) 0.16795(11) 0.0252(12) Uani 1 1 d . . .
C165 C 0.5834(2) 1.0357(2) 0.14771(11) 0.0231(12) Uani 1 1 d . . .
C166 C 0.5001(3) 0.8119(3) 0.10072(14) 0.0379(16) Uani 1 1 d . . .
H166 H 0.5158 0.7943 0.0819 0.045 Uiso 1 1 calc R . .
C167 C 0.4427(3) 0.7804(3) 0.10730(15) 0.0513(19) Uani 1 1 d . . .
H16A H 0.4494 0.7356 0.1097 0.077 Uiso 1 1 calc R . .
H16B H 0.4150 0.7875 0.0910 0.077 Uiso 1 1 calc R . .
H16C H 0.4260 0.7974 0.1255 0.077 Uiso 1 1 calc R . .
C168 C 0.5461(3) 0.7999(3) 0.12483(17) 0.061(2) Uani 1 1 d . . .
H16D H 0.5315 0.8164 0.1436 0.091 Uiso 1 1 calc R . .
H16E H 0.5833 0.8206 0.1196 0.091 Uiso 1 1 calc R . .
H16F H 0.5529 0.7550 0.1267 0.091 Uiso 1 1 calc R . .
C169 C 0.4562(3) 0.9039(3) 0.05833(13) 0.0368(15) Uani 1 1 d . . .
H169 H 0.4700 0.8678 0.0463 0.044 Uiso 1 1 calc R . .
C170 C 0.3885(3) 0.9001(3) 0.06139(15) 0.054(2) Uani 1 1 d . . .
H17D H 0.3741 0.9360 0.0726 0.080 Uiso 1 1 calc R . .
H17E H 0.3778 0.8616 0.0717 0.080 Uiso 1 1 calc R . .
H17F H 0.3704 0.9001 0.0418 0.080 Uiso 1 1 calc R . .
C171 C 0.4734(3) 0.9635(3) 0.04249(13) 0.053(2) Uani 1 1 d . . .
H17G H 0.4509 0.9669 0.0241 0.079 Uiso 1 1 calc R . .
H17H H 0.5159 0.9628 0.0381 0.079 Uiso 1 1 calc R . .
H17I H 0.4645 0.9994 0.0551 0.079 Uiso 1 1 calc R . .
C172 C 0.4557(3) 1.0156(3) 0.20863(13) 0.0437(17) Uani 1 1 d . . .
H172 H 0.4525 1.0553 0.2200 0.052 Uiso 1 1 calc R . .
C173 C 0.3982(3) 0.9798(4) 0.21285(17) 0.080(3) Uani 1 1 d . . .
H17J H 0.4015 0.9388 0.2035 0.120 Uiso 1 1 calc R . .
H17K H 0.3655 1.0030 0.2038 0.120 Uiso 1 1 calc R . .
H17L H 0.3905 0.9745 0.2339 0.120 Uiso 1 1 calc R . .
C174 C 0.5077(3) 0.9798(4) 0.22059(15) 0.061(2) Uani 1 1 d . . .
H17M H 0.5002 0.9686 0.2412 0.092 Uiso 1 1 calc R . .
H17N H 0.5434 1.0056 0.2194 0.092 Uiso 1 1 calc R . .
H17O H 0.5134 0.9418 0.2090 0.092 Uiso 1 1 calc R . .
C175 C 0.4263(3) 1.1113(3) 0.16545(14) 0.0391(16) Uani 1 1 d . . .
H175 H 0.4397 1.1391 0.1818 0.047 Uiso 1 1 calc R . .
C176 C 0.3591(3) 1.1036(4) 0.16792(17) 0.060(2) Uani 1 1 d . . .
H17P H 0.3396 1.1429 0.1627 0.090 Uiso 1 1 calc R . .
H17Q H 0.3487 1.0923 0.1882 0.090 Uiso 1 1 calc R . .
H17R H 0.3459 1.0708 0.1545 0.090 Uiso 1 1 calc R . .
C177 C 0.4412(3) 1.1432(3) 0.13643(17) 0.054(2) Uani 1 1 d . . .
H17S H 0.4252 1.1186 0.1201 0.082 Uiso 1 1 calc R . .
H17T H 0.4843 1.1465 0.1344 0.082 Uiso 1 1 calc R . .
H17U H 0.4236 1.1849 0.1361 0.082 Uiso 1 1 calc R . .

loop_
_atom_site_aniso_label
_atom_site_aniso_U_11
_atom_site_aniso_U_22
_atom_site_aniso_U_33
_atom_site_aniso_U_23
_atom_site_aniso_U_13
_atom_site_aniso_U_12
Os1 0.01980(11) 0.01781(10) 0.03251(12) -0.00593(9) 0.00292(10) -0.00188(9)
Os2 0.02087(11) 0.01613(9) 0.01938(9) -0.00030(8) 0.00181(9) 0.00032(8)
Os3 0.01729(10) 0.01773(10) 0.01871(10) 0.00269(8) -0.00012(8) 0.00000(8)
Os4 0.02773(12) 0.02328(11) 0.02437(11) -0.00246(9) -0.00012(9) -0.00647(10)
P1 0.0188(8) 0.0309(8) 0.0307(8) -0.0131(7) 0.0045(6) -0.0047(6)
P2 0.0230(8) 0.0167(7) 0.0273(8) 0.0023(6) 0.0032(6) 0.0002(6)
P3 0.0222(7) 0.0167(7) 0.0205(7) -0.0020(5) 0.0015(6) 0.0010(6)
P4 0.0212(7) 0.0205(7) 0.0197(7) 0.0016(6) 0.0017(6) 0.0015(6)
P5 0.0170(7) 0.0186(7) 0.0171(6) 0.0016(5) 0.0009(5) -0.0014(6)
P6 0.0217(8) 0.0188(7) 0.0173(7) 0.0012(5) -0.0018(6) 0.0001(6)
P7 0.0367(9) 0.0188(7) 0.0301(9) -0.0031(6) -0.0041(7) -0.0037(6)
P8 0.0218(8) 0.0356(8) 0.0236(7) -0.0050(6) 0.0015(6) -0.0053(7)
O1 0.020(2) 0.0202(18) 0.026(2) -0.0066(15) -0.0064(16) 0.0019(15)
O2 0.019(2) 0.0222(18) 0.0245(19) 0.0032(15) 0.0024(16) 0.0002(15)
O3 0.023(2) 0.0195(18) 0.0217(18) 0.0074(15) 0.0050(15) -0.0009(16)
O4 0.025(2) 0.0209(19) 0.022(2) -0.0071(15) 0.0005(16) 0.0013(15)
C1 0.022(3) 0.023(3) 0.015(3) -0.002(2) -0.003(2) -0.002(2)
C2 0.025(3) 0.017(3) 0.017(3) 0.002(2) -0.003(2) 0.000(2)
C3 0.027(3) 0.030(3) 0.026(3) -0.002(2) -0.008(3) 0.005(3)
C4 0.032(3) 0.029(3) 0.028(3) -0.006(3) -0.006(3) -0.005(3)
C5 0.035(3) 0.018(3) 0.025(3) -0.001(2) -0.004(3) -0.004(2)
C6 0.028(3) 0.019(3) 0.019(3) 0.000(2) -0.001(2) 0.002(2)
C7 0.028(3) 0.022(3) 0.020(3) -0.003(2) -0.005(2) 0.003(2)
C8 0.040(4) 0.031(3) 0.035(3) -0.007(3) -0.007(3) 0.014(3)
C9 0.044(4) 0.025(3) 0.039(3) 0.009(3) -0.011(3) -0.001(3)
C10 0.023(3) 0.025(3) 0.019(3) 0.000(2) -0.003(2) 0.001(2)
C11 0.034(4) 0.030(3) 0.029(3) 0.004(3) -0.004(3) 0.007(3)
C12 0.032(4) 0.046(4) 0.029(3) 0.003(3) -0.007(3) 0.006(3)
C13 0.021(3) 0.047(4) 0.028(3) -0.006(3) -0.004(3) -0.005(3)
C14 0.020(3) 0.032(3) 0.021(3) -0.004(2) 0.002(2) -0.002(2)
C15 0.016(3) 0.030(3) 0.016(3) -0.003(2) 0.001(2) 0.004(2)
C16 0.029(4) 0.075(5) 0.040(4) -0.023(4) 0.008(3) -0.017(3)
C17 0.026(3) 0.041(3) 0.030(3) -0.003(3) 0.013(3) -0.006(3)
C19 0.025(3) 0.047(4) 0.032(3) -0.017(3) 0.003(3) -0.006(3)
C20 0.074(6) 0.111(7) 0.038(4) -0.026(4) 0.030(4) -0.045(5)
C21 0.045(5) 0.084(6) 0.054(5) -0.041(4) -0.012(4) 0.037(4)
C22 0.023(3) 0.020(3) 0.030(3) 0.007(2) 0.007(2) 0.002(2)
C23 0.023(3) 0.031(3) 0.033(3) 0.008(3) 0.003(3) 0.004(3)
C24 0.026(3) 0.028(3) 0.040(4) -0.001(3) 0.005(3) 0.002(3)
C25 0.038(4) 0.036(4) 0.031(3) 0.009(3) 0.005(3) 0.006(3)
C26 0.044(4) 0.047(4) 0.039(4) 0.012(3) 0.014(3) 0.012(3)
C27 0.098(7) 0.030(4) 0.052(5) 0.004(3) 0.026(5) 0.003(4)
C51 0.019(3) 0.020(3) 0.014(3) 0.000(2) -0.001(2) 0.001(2)
C52 0.017(3) 0.020(3) 0.024(3) 0.004(2) 0.000(2) 0.000(2)
C53 0.021(3) 0.029(3) 0.028(3) -0.003(2) 0.002(2) 0.000(2)
C54 0.028(3) 0.022(3) 0.032(3) 0.006(2) 0.002(3) -0.007(2)
C55 0.031(3) 0.017(3) 0.028(3) 0.003(2) -0.004(2) -0.003(2)
C56 0.023(3) 0.020(3) 0.014(3) 0.000(2) -0.003(2) 0.002(2)
C57 0.026(3) 0.017(3) 0.023(3) 0.000(2) -0.002(2) 0.004(2)
C58 0.035(4) 0.033(3) 0.034(4) 0.011(3) -0.001(3) 0.007(3)
C59 0.038(4) 0.022(3) 0.032(3) -0.005(2) 0.001(3) -0.004(3)
C60 0.025(3) 0.020(3) 0.019(3) -0.004(2) -0.005(2) 0.000(2)
C61 0.030(3) 0.018(3) 0.027(3) -0.003(2) -0.005(2) 0.004(2)
C62 0.027(3) 0.032(3) 0.025(3) -0.005(2) 0.003(3) 0.007(3)
C63 0.019(3) 0.030(3) 0.028(3) 0.001(2) 0.002(2) 0.001(2)
C64 0.021(3) 0.023(3) 0.021(3) 0.001(2) -0.003(2) 0.002(2)
C65 0.018(3) 0.025(3) 0.013(3) -0.005(2) -0.003(2) 0.005(2)
C66 0.034(3) 0.025(3) 0.016(3) -0.001(2) 0.002(2) -0.003(3)
C67 0.047(4) 0.035(3) 0.025(3) -0.001(3) -0.002(3) 0.004(3)
C68 0.036(4) 0.035(3) 0.032(3) -0.008(3) -0.004(3) 0.002(3)
C69 0.022(3) 0.025(3) 0.034(3) 0.005(3) 0.005(3) 0.006(2)
C70 0.049(4) 0.035(4) 0.054(4) -0.012(3) -0.024(4) 0.015(3)
C71 0.021(3) 0.030(3) 0.037(3) 0.000(3) -0.005(3) 0.002(2)
C72 0.025(3) 0.027(3) 0.036(4) 0.003(3) 0.000(3) -0.002(2)
C73 0.030(3) 0.032(3) 0.046(4) -0.005(3) -0.015(3) 0.000(3)
C74 0.041(4) 0.028(4) 0.085(6) 0.012(4) -0.014(4) -0.014(3)
C75 0.029(3) 0.034(3) 0.017(3) 0.006(2) 0.006(2) 0.007(3)
C76 0.070(5) 0.050(4) 0.022(3) 0.000(3) -0.009(3) 0.003(4)
C77 0.050(4) 0.043(4) 0.029(3) 0.016(3) 0.009(3) 0.018(3)
C101 0.026(3) 0.021(3) 0.016(3) 0.000(2) -0.005(2) 0.000(2)
C102 0.017(3) 0.023(3) 0.014(2) -0.007(2) -0.001(2) -0.005(2)
C103 0.031(3) 0.020(3) 0.022(3) 0.004(2) -0.004(2) -0.001(2)
C104 0.026(3) 0.029(3) 0.024(3) 0.006(2) -0.001(2) 0.008(2)
C105 0.017(3) 0.031(3) 0.025(3) 0.002(2) -0.003(2) 0.005(2)
C106 0.018(3) 0.026(3) 0.019(3) 0.000(2) 0.000(2) -0.002(2)
C107 0.019(3) 0.029(3) 0.023(3) 0.006(2) 0.000(2) -0.002(2)
C108 0.023(3) 0.038(3) 0.033(3) 0.001(3) 0.009(3) 0.003(3)
C109 0.027(3) 0.045(4) 0.025(3) 0.005(3) -0.006(3) -0.010(3)
C110 0.023(3) 0.029(3) 0.013(3) 0.002(2) 0.000(2) -0.003(2)
C111 0.024(3) 0.038(3) 0.023(3) 0.001(3) 0.004(2) -0.004(3)
C112 0.033(4) 0.037(3) 0.023(3) 0.010(3) 0.002(3) -0.007(3)
C113 0.030(3) 0.030(3) 0.026(3) 0.009(2) -0.003(3) -0.004(3)
C114 0.021(3) 0.020(3) 0.024(3) 0.001(2) -0.001(2) -0.002(2)
C115 0.029(3) 0.021(3) 0.012(3) 0.000(2) -0.001(2) -0.005(2)
C116 0.023(3) 0.016(3) 0.029(3) -0.003(2) 0.002(2) -0.007(2)
C117 0.037(4) 0.018(3) 0.028(3) -0.001(2) -0.002(3) 0.001(2)
C118 0.029(3) 0.027(3) 0.039(4) -0.001(3) -0.007(3) -0.008(2)
C119 0.026(3) 0.020(3) 0.022(3) 0.002(2) 0.005(2) -0.001(2)
C120 0.034(4) 0.032(3) 0.025(3) 0.007(2) 0.009(3) -0.002(3)
C121 0.040(4) 0.033(3) 0.018(3) 0.000(2) 0.004(3) -0.004(3)
C122 0.043(4) 0.020(3) 0.019(3) 0.001(2) -0.013(3) -0.004(3)
C123 0.056(4) 0.032(3) 0.019(3) 0.001(2) -0.001(3) -0.009(3)
C124 0.038(4) 0.029(3) 0.031(3) -0.001(3) -0.017(3) -0.001(3)
C125 0.030(3) 0.013(2) 0.029(3) 0.004(2) -0.003(3) 0.000(2)
C126 0.048(4) 0.025(3) 0.030(3) -0.008(3) -0.012(3) -0.002(3)
C127 0.036(4) 0.027(3) 0.036(3) -0.001(3) 0.002(3) 0.008(3)
C151 0.034(3) 0.023(3) 0.016(3) -0.003(2) 0.002(2) 0.002(3)
C152 0.032(3) 0.024(3) 0.025(3) -0.002(2) -0.005(3) 0.001(2)
C153 0.055(5) 0.032(3) 0.027(3) -0.007(3) 0.006(3) 0.001(3)
C154 0.044(4) 0.043(4) 0.027(3) -0.008(3) 0.008(3) 0.006(3)
C155 0.036(4) 0.038(4) 0.030(3) 0.000(3) 0.005(3) 0.005(3)
C156 0.033(3) 0.026(3) 0.021(3) 0.001(2) 0.002(2) -0.001(3)
C157 0.027(3) 0.036(3) 0.021(3) 0.001(2) 0.003(2) -0.002(3)
C158 0.030(4) 0.059(4) 0.029(3) -0.010(3) 0.004(3) 0.006(3)
C159 0.042(4) 0.048(4) 0.029(4) -0.003(3) 0.007(3) -0.013(3)
C160 0.027(3) 0.030(3) 0.014(3) 0.003(2) 0.000(2) -0.001(2)
C161 0.023(3) 0.039(3) 0.026(3) -0.005(3) 0.001(3) -0.009(3)
C162 0.031(3) 0.030(3) 0.030(3) -0.005(3) -0.004(3) -0.005(3)
C163 0.028(3) 0.033(3) 0.024(3) -0.007(2) 0.001(2) -0.001(3)
C164 0.027(3) 0.031(3) 0.019(3) 0.002(2) 0.002(2) -0.004(3)
C165 0.025(3) 0.024(3) 0.021(3) -0.004(2) -0.002(2) -0.007(2)
C166 0.056(4) 0.016(3) 0.041(4) -0.005(3) 0.006(3) -0.005(3)
C167 0.073(5) 0.033(4) 0.047(4) 0.000(3) 0.008(4) -0.017(4)
C168 0.074(6) 0.024(3) 0.085(6) 0.020(4) -0.022(5) 0.000(3)
C169 0.046(4) 0.035(3) 0.030(3) -0.013(3) -0.009(3) 0.001(3)
C170 0.046(5) 0.068(5) 0.047(4) -0.021(4) -0.019(4) 0.012(4)
C171 0.089(6) 0.040(4) 0.030(4) 0.002(3) -0.018(4) 0.003(4)
C172 0.034(4) 0.074(5) 0.022(3) -0.003(3) 0.003(3) -0.014(4)
C173 0.056(5) 0.135(9) 0.048(5) 0.026(5) 0.013(4) -0.038(5)
C174 0.052(5) 0.096(7) 0.036(4) 0.025(4) -0.002(4) -0.025(4)
C175 0.035(4) 0.041(4) 0.041(4) -0.021(3) -0.006(3) 0.005(3)
C176 0.027(4) 0.079(6) 0.075(6) -0.028(4) -0.002(4) 0.010(4)
C177 0.045(4) 0.023(3) 0.095(6) -0.013(4) -0.027(4) 0.011(3)

loop_
_atom_type_symbol
_atom_type_description
_atom_type_scat_dispersion_real
_atom_type_scat_dispersion_imag
_atom_type_scat_source
C C 0.0033 0.0016 'International Tables Vol C Tables 4.2.6.8 and 6.1.1.4'
H H 0.0000 0.0000 'International Tables Vol C Tables 4.2.6.8 and 6.1.1.4'
O O 0.0106 0.0060 'International Tables Vol C Tables 4.2.6.8 and 6.1.1.4'
P P 0.1023 0.0942 'International Tables Vol C Tables 4.2.6.8 and 6.1.1.4'
Os Os -1.2165 7.6030 'International Tables Vol C Tables 4.2.6.8 and 6.1.1.4'

loop_
_geom_angle_atom_site_label_1
_geom_angle_atom_site_label_2
_geom_angle_atom_site_label_3
_geom_angle
O1 Os1 P2 82.68(9)
O1 Os1 P1 82.00(9)
P2 Os1 P1 164.53(5)
O1 Os1 H104 85.9(19)
P2 Os1 H104 92.3(18)
P1 Os1 H104 84.4(18)
O1 Os1 H103 152.8(18)
P2 Os1 H103 104.3(18)
P1 Os1 H103 88.6(18)
H104 Os1 H103 68(2)
O1 Os1 H102 145.8(18)
P2 Os1 H102 91.9(18)
P1 Os1 H102 102.0(18)
H104 Os1 H102 128(3)
H103 Os1 H102 61(2)
O1 Os1 H101 80.4(18)
P2 Os1 H101 89.2(18)
P1 Os1 H101 90.3(18)
H104 Os1 H101 166(3)
H103 Os1 H101 125(3)
H102 Os1 H101 66(2)
O2 Os2 P3 81.84(9)
O2 Os2 P4 82.21(9)
P3 Os2 P4 164.05(5)
O2 Os2 H201 81.6(19)
P3 Os2 H201 92.0(19)
P4 Os2 H201 85.5(19)
O2 Os2 H202 149.6(19)
P3 Os2 H202 93.7(19)
P4 Os2 H202 100.0(19)
H201 Os2 H202 68(3)
O2 Os2 H203 147.2(18)
P3 Os2 H203 101.8(18)
P4 Os2 H203 91.8(18)
H201 Os2 H203 130(3)
H202 Os2 H203 63(2)
O2 Os2 H204 81.1(18)
P3 Os2 H204 90.7(18)
P4 Os2 H204 87.0(18)
H201 Os2 H204 162(3)
H202 Os2 H204 129(3)
H203 Os2 H204 66(2)
O3 Os3 P5 82.29(9)
O3 Os3 P6 82.57(9)
P5 Os3 P6 164.74(5)
O3 Os3 H301 87.4(19)
P5 Os3 H301 88.4(18)
P6 Os3 H301 92.9(18)
O3 Os3 H302 154.7(19)
P5 Os3 H302 94.2(19)
P6 Os3 H302 100.3(18)
H301 Os3 H302 67(3)
O3 Os3 H303 158.3(19)
P5 Os3 H303 97.9(19)
P6 Os3 H303 95.5(19)
H301 Os3 H303 114(3)
H302 Os3 H303 47(2)
O3 Os3 H304 86.8(19)
P5 Os3 H304 90.0(19)
P6 Os3 H304 87.3(19)
H301 Os3 H304 174(3)
H302 Os3 H304 118(3)
H303 Os3 H304 71(3)
O4 Os4 P8 81.89(9)
O4 Os4 P7 81.99(9)
P8 Os4 P7 163.87(5)
O4 Os4 H404 89.4(18)
P8 Os4 H404 84.7(18)
P7 Os4 H404 95.5(18)
O4 Os4 H403 171(2)
P8 Os4 H403 94.1(19)
P7 Os4 H403 101.9(19)
H404 Os4 H403 82(3)
O4 Os4 H402 150(2)
P8 Os4 H402 87(2)
P7 Os4 H402 107(2)
H404 Os4 H402 117(3)
H403 Os4 H402 37(2)
O4 Os4 H401 82.6(18)
P8 Os4 H401 94.4(18)
P7 Os4 H401 83.2(18)
H404 Os4 H401 172(3)
H403 Os4 H401 106(3)
H402 Os4 H401 71(3)
C16 P1 C14 102.4(3)
C16 P1 C19 103.7(3)
C14 P1 C19 102.3(3)
C16 P1 Os1 120.7(2)
C14 P1 Os1 102.13(18)
C19 P1 Os1 122.2(2)
C2 P2 C22 101.5(2)
C2 P2 C25 102.2(2)
C22 P2 C25 102.4(3)
C2 P2 Os1 101.44(17)
C22 P2 Os1 120.64(19)
C25 P2 Os1 124.6(2)
C52 P3 C66 100.0(2)
C52 P3 C69 101.8(2)
C66 P3 C69 104.3(3)
C52 P3 Os2 102.22(17)
C66 P3 Os2 121.70(19)
C69 P3 Os2 122.39(18)
C64 P4 C75 103.6(2)
C64 P4 C72 101.7(2)
C75 P4 C72 102.2(3)
C64 P4 Os2 101.70(18)
C75 P4 Os2 121.72(19)
C72 P4 Os2 122.6(2)
C116 P5 C102 101.5(2)
C116 P5 C119 102.6(2)
C102 P5 C119 106.9(2)
C116 P5 Os3 121.43(18)
C102 P5 Os3 102.01(16)
C119 P5 Os3 120.03(17)
C114 P6 C122 103.9(3)
C114 P6 C125 100.1(2)
C122 P6 C125 102.0(2)
C114 P6 Os3 101.09(17)
C122 P6 Os3 120.93(18)
C125 P6 Os3 124.87(18)
C152 P7 C169 102.4(3)
C152 P7 C166 98.6(3)
C169 P7 C166 103.4(3)
C152 P7 Os4 102.59(18)
C169 P7 Os4 122.3(2)
C166 P7 Os4 122.8(2)
C164 P8 C175 100.8(3)
C164 P8 C172 102.3(3)
C175 P8 C172 103.1(3)
C164 P8 Os4 102.14(18)
C175 P8 Os4 122.5(2)
C172 P8 Os4 122.0(2)
C15 O1 C1 120.3(4)
C15 O1 Os1 120.2(3)
C1 O1 Os1 119.5(3)
C51 O2 C65 120.3(4)
C51 O2 Os2 119.8(3)
C65 O2 Os2 119.8(3)
C115 O3 C101 120.0(4)
C115 O3 Os3 119.9(3)
C101 O3 Os3 120.0(3)
C165 O4 C151 119.8(4)
C165 O4 Os4 120.6(3)
C151 O4 Os4 119.6(3)
C6 C1 C2 123.7(5)
C6 C1 O1 120.9(5)
C2 C1 O1 115.4(4)
C3 C2 C1 116.8(5)
C3 C2 P2 122.2(4)
C1 C2 P2 120.9(4)
C4 C3 C2 121.5(5)
C4 C3 H3 119.2
C2 C3 H3 119.2
C3 C4 C5 119.0(5)
C3 C4 H4 120.5
C5 C4 H4 120.5
C6 C5 C4 122.0(5)
C6 C5 H5 119.0
C4 C5 H5 119.0
C1 C6 C5 116.9(5)
C1 C6 C7 123.4(5)
C5 C6 C7 119.7(5)
C10 C7 C6 110.9(4)
C10 C7 C8 109.7(5)
C6 C7 C8 108.8(4)
C10 C7 C9 109.0(4)
C6 C7 C9 109.1(5)
C8 C7 C9 109.4(5)
C7 C8 H8A 109.5
C7 C8 H8B 109.5
H8A C8 H8B 109.5
C7 C8 H8C 109.5
H8A C8 H8C 109.5
H8B C8 H8C 109.5
C7 C9 H9A 109.5
C7 C9 H9B 109.5
H9A C9 H9B 109.5
C7 C9 H9C 109.5
H9A C9 H9C 109.5
H9B C9 H9C 109.5
C15 C10 C11 116.3(5)
C15 C10 C7 124.1(5)
C11 C10 C7 119.6(5)
C12 C11 C10 122.0(5)
C12 C11 H11 119.0
C10 C11 H11 119.0
C13 C12 C11 118.9(5)
C13 C12 H12 120.5
C11 C12 H12 120.5
C12 C13 C14 121.3(5)
C12 C13 H13 119.4
C14 C13 H13 119.4
C13 C14 C15 117.6(5)
C13 C14 P1 122.5(4)
C15 C14 P1 119.9(4)
C10 C15 C14 123.9(5)
C10 C15 O1 120.4(5)
C14 C15 O1 115.7(5)
C18B C16 C18A 62.2(7)
C18B C16 C17 117.4(7)
C18A C16 C17 115.9(6)
C18B C16 P1 116.0(7)
C18A C16 P1 124.1(6)
C17 C16 P1 112.4(4)
C18B C16 H16G 37.2
C18A C16 H16G 99.2
C17 C16 H16G 99.2
P1 C16 H16G 99.2
C18B C16 H16H 102.7
C18A C16 H16H 40.9
C17 C16 H16H 102.7
P1 C16 H16H 102.7
H16G C16 H16H 139.9
C16 C17 H17A 109.5
C16 C17 H17B 109.5
H17A C17 H17B 109.5
C16 C17 H17C 109.5
H17A C17 H17C 109.5
H17B C17 H17C 109.5
C16 C18A H18A 109.5
C16 C18A H18B 109.5
C16 C18A H18C 109.5
C16 C18B H18D 109.5
C16 C18B H18E 109.5
H18D C18B H18E 109.5
C16 C18B H18F 109.5
H18D C18B H18F 109.5
H18E C18B H18F 109.5
C20 C19 C21 110.1(6)
C20 C19 P1 112.4(4)
C21 C19 P1 109.1(5)
C20 C19 H19 108.4
C21 C19 H19 108.4
P1 C19 H19 108.4
C19 C20 H20A 109.5
C19 C20 H20B 109.5
H20A C20 H20B 109.5
C19 C20 H20C 109.5
H20A C20 H20C 109.5
H20B C20 H20C 109.5
C19 C21 H21A 109.5
C19 C21 H21B 109.5
H21A C21 H21B 109.5
C19 C21 H21C 109.5
H21A C21 H21C 109.5
H21B C21 H21C 109.5
C23 C22 C24 110.2(5)
C23 C22 P2 110.7(4)
C24 C22 P2 110.4(4)
C23 C22 H22 108.5
C24 C22 H22 108.5
P2 C22 H22 108.5
C22 C23 H23A 109.5
C22 C23 H23B 109.5
H23A C23 H23B 109.5
C22 C23 H23C 109.5
H23A C23 H23C 109.5
H23B C23 H23C 109.5
C22 C24 H24A 109.5
C22 C24 H24B 109.5
H24A C24 H24B 109.5
C22 C24 H24C 109.5
H24A C24 H24C 109.5
H24B C24 H24C 109.5
C27 C25 C26 109.1(5)
C27 C25 P2 112.5(5)
C26 C25 P2 111.4(4)
C27 C25 H25 107.9
C26 C25 H25 107.9
P2 C25 H25 107.9
C25 C26 H26A 109.5
C25 C26 H26B 109.5
H26A C26 H26B 109.5
C25 C26 H26C 109.5
H26A C26 H26C 109.5
H26B C26 H26C 109.5
C25 C27 H27A 109.5
C25 C27 H27B 109.5
H27A C27 H27B 109.5
C25 C27 H27C 109.5
H27A C27 H27C 109.5
H27B C27 H27C 109.5
C56 C51 C52 122.2(5)
C56 C51 O2 121.4(4)
C52 C51 O2 116.5(4)
C53 C52 C51 118.3(5)
C53 C52 P3 122.5(4)
C51 C52 P3 119.2(4)
C54 C53 C52 120.9(5)
C54 C53 H53 119.6
C52 C53 H53 119.6
C55 C54 C53 119.3(5)
C55 C54 H54 120.3
C53 C54 H54 120.3
C54 C55 C56 122.4(5)
C54 C55 H55 118.8
C56 C55 H55 118.8
C55 C56 C51 116.9(5)
C55 C56 C57 120.5(5)
C51 C56 C57 122.5(5)
C60 C57 C56 111.3(4)
C60 C57 C59 109.6(4)
C56 C57 C59 109.4(4)
C60 C57 C58 109.5(4)
C56 C57 C58 108.1(4)
C59 C57 C58 108.9(4)
C57 C58 H58A 109.5
C57 C58 H58B 109.5
H58A C58 H58B 109.5
C57 C58 H58C 109.5
H58A C58 H58C 109.5
H58B C58 H58C 109.5
C57 C59 H59A 109.5
C57 C59 H59B 109.5
H59A C59 H59B 109.5
C57 C59 H59C 109.5
H59A C59 H59C 109.5
H59B C59 H59C 109.5
C65 C60 C61 116.7(5)
C65 C60 C57 123.2(5)
C61 C60 C57 120.1(5)
C62 C61 C60 121.7(5)
C62 C61 H61 119.1
C60 C61 H61 119.1
C63 C62 C61 119.7(5)
C63 C62 H62 120.1
C61 C62 H62 120.1
C62 C63 C64 121.6(5)
C62 C63 H63 119.2
C64 C63 H63 119.2
C63 C64 C65 116.7(5)
C63 C64 P4 122.5(4)
C65 C64 P4 120.7(4)
C60 C65 C64 123.5(5)
C60 C65 O2 121.1(5)
C64 C65 O2 115.4(4)
C67 C66 C68 109.0(5)
C67 C66 P3 111.0(4)
C68 C66 P3 111.2(4)
C67 C66 H66 108.6
C68 C66 H66 108.6
P3 C66 H66 108.6
C66 C67 H67A 109.5
C66 C67 H67B 109.5
H67A C67 H67B 109.5
C66 C67 H67C 109.5
H67A C67 H67C 109.5
H67B C67 H67C 109.5
C66 C68 H68A 109.5
C66 C68 H68B 109.5
H68A C68 H68B 109.5
C66 C68 H68C 109.5
H68A C68 H68C 109.5
H68B C68 H68C 109.5
C71 C69 C70 108.8(5)
C71 C69 P3 109.9(4)
C70 C69 P3 111.1(4)
C71 C69 H69 109.0
C70 C69 H69 109.0
P3 C69 H69 109.0
C69 C70 H70A 109.5
C69 C70 H70B 109.5
H70A C70 H70B 109.5
C69 C70 H70C 109.5
H70A C70 H70C 109.5
H70B C70 H70C 109.5
C69 C71 H71A 109.5
C69 C71 H71B 109.5
H71A C71 H71B 109.5
C69 C71 H71C 109.5
H71A C71 H71C 109.5
H71B C71 H71C 109.5
C73 C72 C74 110.1(5)
C73 C72 P4 111.1(4)
C74 C72 P4 111.2(4)
C73 C72 H72 108.1
C74 C72 H72 108.1
P4 C72 H72 108.1
C72 C73 H73A 109.5
C72 C73 H73B 109.5
H73A C73 H73B 109.5
C72 C73 H73C 109.5
H73A C73 H73C 109.5
H73B C73 H73C 109.5
C72 C74 H74A 109.5
C72 C74 H74B 109.5
H74A C74 H74B 109.5
C72 C74 H74C 109.5
H74A C74 H74C 109.5
H74B C74 H74C 109.5
C77 C75 C76 109.1(5)
C77 C75 P4 110.2(4)
C76 C75 P4 112.1(4)
C77 C75 H75 108.5
C76 C75 H75 108.5
P4 C75 H75 108.5
C75 C76 H76A 109.5
C75 C76 H76B 109.5
H76A C76 H76B 109.5
C75 C76 H76C 109.5
H76A C76 H76C 109.5
H76B C76 H76C 109.5
C75 C77 H77A 109.5
C75 C77 H77B 109.5
H77A C77 H77B 109.5
C75 C77 H77C 109.5
H77A C77 H77C 109.5
H77B C77 H77C 109.5
C106 C101 C102 123.1(5)
C106 C101 O3 120.8(5)
C102 C101 O3 116.1(4)
C103 C102 C101 117.9(5)
C103 C102 P5 122.7(4)
C101 C102 P5 119.3(4)
C104 C103 C102 120.6(5)
C104 C103 H128 119.7
C102 C103 H128 119.7
C105 C104 C103 119.4(5)
C105 C104 H129 120.3
C103 C104 H129 120.3
C104 C105 C106 122.6(5)
C104 C105 H105 118.7
C106 C105 H105 118.7
C101 C106 C105 116.3(5)
C101 C106 C107 124.1(5)
C105 C106 C107 119.6(5)
C110 C107 C106 109.9(4)
C110 C107 C108 110.1(4)
C106 C107 C108 109.9(4)
C110 C107 C109 108.6(4)
C106 C107 C109 109.0(4)
C108 C107 C109 109.4(4)
C107 C108 H10A 109.5
C107 C108 H10B 109.5
H10A C108 H10B 109.5
C107 C108 H10C 109.5
H10A C108 H10C 109.5
H10B C108 H10C 109.5
C107 C109 H10D 109.5
C107 C109 H10E 109.5
H10D C109 H10E 109.5
C107 C109 H10F 109.5
H10D C109 H10F 109.5
H10E C109 H10F 109.5
C115 C110 C111 116.0(5)
C115 C110 C107 124.6(5)
C111 C110 C107 119.5(5)
C112 C111 C110 122.5(5)
C112 C111 H111 118.7
C110 C111 H111 118.7
C111 C112 C113 118.9(5)
C111 C112 H112 120.5
C113 C112 H112 120.5
C112 C113 C114 121.7(5)
C112 C113 H113 119.2
C114 C113 H113 119.2
C113 C114 C115 117.2(5)
C113 C114 P6 122.3(4)
C115 C114 P6 120.6(4)
C110 C115 C114 123.7(5)
C110 C115 O3 120.6(4)
C114 C115 O3 115.7(5)
C117 C116 C118 110.6(5)
C117 C116 P5 110.9(3)
C118 C116 P5 109.5(4)
C117 C116 H116 108.6
C118 C116 H116 108.6
P5 C116 H116 108.6
C116 C117 H11A 109.5
C116 C117 H11B 109.5
H11A C117 H11B 109.5
C116 C117 H11C 109.5
H11A C117 H11C 109.5
H11B C117 H11C 109.5
C116 C118 H11D 109.5
C116 C118 H11E 109.5
H11D C118 H11E 109.5
C116 C118 H11F 109.5
H11D C118 H11F 109.5
H11E C118 H11F 109.5
C121 C119 C120 110.1(4)
C121 C119 P5 111.3(4)
C120 C119 P5 118.6(4)
C121 C119 H119 105.2
C120 C119 H119 105.2
P5 C119 H119 105.2
C119 C120 H12A 109.5
C119 C120 H12B 109.5
H12A C120 H12B 109.5
C119 C120 H12C 109.5
H12A C120 H12C 109.5
H12B C120 H12C 109.5
C119 C121 H12D 109.5
C119 C121 H12E 109.5
H12D C121 H12E 109.5
C119 C121 H12F 109.5
H12D C121 H12F 109.5
H12E C121 H12F 109.5
C123 C122 C124 109.7(5)
C123 C122 P6 112.6(4)
C124 C122 P6 110.4(4)
C123 C122 H122 108.0
C124 C122 H122 108.0
P6 C122 H122 108.0
C122 C123 H12G 109.5
C122 C123 H12H 109.5
H12G C123 H12H 109.5
C122 C123 H12I 109.5
H12G C123 H12I 109.5
H12H C123 H12I 109.5
C122 C124 H12J 109.5
C122 C124 H12K 109.5
H12J C124 H12K 109.5
C122 C124 H12L 109.5
H12J C124 H12L 109.5
H12K C124 H12L 109.5
C127 C125 C126 111.3(5)
C127 C125 P6 113.2(4)
C126 C125 P6 110.7(4)
C127 C125 H125 107.1
C126 C125 H125 107.1
P6 C125 H125 107.1
C125 C126 H12M 109.5
C125 C126 H12N 109.5
H12M C126 H12N 109.5
C125 C126 H12O 109.5
H12M C126 H12O 109.5
H12N C126 H12O 109.5
C125 C127 H12P 109.5
C125 C127 H12Q 109.5
H12P C127 H12Q 109.5
C125 C127 H12R 109.5
H12P C127 H12R 109.5
H12Q C127 H12R 109.5
C156 C151 C152 122.8(5)
C156 C151 O4 120.8(5)
C152 C151 O4 116.3(5)
C153 C152 C151 117.0(5)
C153 C152 P7 123.5(4)
C151 C152 P7 119.3(4)
C154 C153 C152 122.6(6)
C154 C153 H153 118.7
C152 C153 H153 118.7
C153 C154 C155 118.2(6)
C153 C154 H154 120.9
C155 C154 H154 120.9
C154 C155 C156 123.3(6)
C154 C155 H155 118.3
C156 C155 H155 118.3
C151 C156 C155 116.0(5)
C151 C156 C157 123.5(5)
C155 C156 C157 120.5(5)
C156 C157 C160 110.7(5)
C156 C157 C158 109.6(5)
C160 C157 C158 109.5(4)
C156 C157 C159 108.9(5)
C160 C157 C159 108.6(5)
C158 C157 C159 109.5(5)
C157 C158 H15A 109.5
C157 C158 H15B 109.5
H15A C158 H15B 109.5
C157 C158 H15C 109.5
H15A C158 H15C 109.5
H15B C158 H15C 109.5
C157 C159 H15D 109.5
C157 C159 H15E 109.5
H15D C159 H15E 109.5
C157 C159 H15F 109.5
H15D C159 H15F 109.5
H15E C159 H15F 109.5
C165 C160 C161 116.4(5)
C165 C160 C157 123.6(5)
C161 C160 C157 120.0(5)
C162 C161 C160 122.6(5)
C162 C161 H161 118.7
C160 C161 H161 118.7
C163 C162 C161 119.4(5)
C163 C162 H162 120.3
C161 C162 H162 120.3
C162 C163 C164 121.5(5)
C162 C163 H163 119.3
C164 C163 H163 119.3
C163 C164 C165 116.8(5)
C163 C164 P8 122.9(4)
C165 C164 P8 120.3(4)
C160 C165 O4 121.5(5)
C160 C165 C164 123.4(5)
O4 C165 C164 115.1(4)
C167 C166 C168 111.7(6)
C167 C166 P7 111.4(5)
C168 C166 P7 109.7(4)
C167 C166 H166 107.9
C168 C166 H166 107.9
P7 C166 H166 107.9
C166 C167 H16A 109.5
C166 C167 H16B 109.5
H16A C167 H16B 109.5
C166 C167 H16C 109.5
H16A C167 H16C 109.5
H16B C167 H16C 109.5
C166 C168 H16D 109.5
C166 C168 H16E 109.5
H16D C168 H16E 109.5
C166 C168 H16F 109.5
H16D C168 H16F 109.5
H16E C168 H16F 109.5
C171 C169 C170 110.0(6)
C171 C169 P7 112.7(4)
C170 C169 P7 108.7(4)
C171 C169 H169 108.4
C170 C169 H169 108.4
P7 C169 H169 108.4
C169 C170 H17D 109.5
C169 C170 H17E 109.5
H17D C170 H17E 109.5
C169 C170 H17F 109.5
H17D C170 H17F 109.5
H17E C170 H17F 109.5
C169 C171 H17G 109.5
C169 C171 H17H 109.5
H17G C171 H17H 109.5
C169 C171 H17I 109.5
H17G C171 H17I 109.5
H17H C171 H17I 109.5
C174 C172 C173 111.3(6)
C174 C172 P8 111.8(5)
C173 C172 P8 110.2(5)
C174 C172 H172 107.8
C173 C172 H172 107.8
P8 C172 H172 107.8
C172 C173 H17J 109.5
C172 C173 H17K 109.5
H17J C173 H17K 109.5
C172 C173 H17L 109.5
H17J C173 H17L 109.5
H17K C173 H17L 109.5
C172 C174 H17M 109.5
C172 C174 H17N 109.5
H17M C174 H17N 109.5
C172 C174 H17O 109.5
H17M C174 H17O 109.5
H17N C174 H17O 109.5
C177 C175 C176 109.3(6)
C177 C175 P8 111.0(4)
C176 C175 P8 112.2(5)
C177 C175 H175 108.1
C176 C175 H175 108.1
P8 C175 H175 108.1
C175 C176 H17P 109.5
C175 C176 H17Q 109.5
H17P C176 H17Q 109.5
C175 C176 H17R 109.5
H17P C176 H17R 109.5
H17Q C176 H17R 109.5
C175 C177 H17S 109.5
C175 C177 H17T 109.5
H17S C177 H17T 109.5
C175 C177 H17U 109.5
H17S C177 H17U 109.5
H17T C177 H17U 109.5

loop_
_geom_bond_atom_site_label_1
_geom_bond_atom_site_label_2
_geom_bond_distance
Os1 O1 2.222(3)
Os1 P2 2.2662(15)
Os1 P1 2.2721(15)
Os1 H104 1.57(3)
Os1 H103 1.59(3)
Os1 H102 1.59(3)
Os1 H101 1.59(3)
Os2 O2 2.237(3)
Os2 P3 2.2693(14)
Os2 P4 2.2719(14)
Os2 H201 1.56(3)
Os2 H202 1.55(3)
Os2 H203 1.58(3)
Os2 H204 1.59(3)
Os3 O3 2.213(3)
Os3 P5 2.2693(13)
Os3 P6 2.2764(13)
Os3 H301 1.57(3)
Os3 H302 1.56(3)
Os3 H303 1.55(3)
Os3 H304 1.52(3)
Os4 O4 2.230(4)
Os4 P8 2.2684(15)
Os4 P7 2.2692(15)
Os4 H404 1.58(3)
Os4 H403 1.55(3)
Os4 H402 1.39(3)
Os4 H401 1.61(3)
P1 C16 1.837(6)
P1 C14 1.844(6)
P1 C19 1.854(6)
P2 C2 1.834(5)
P2 C22 1.859(5)
P2 C25 1.881(6)
P3 C52 1.849(5)
P3 C66 1.858(5)
P3 C69 1.862(5)
P4 C64 1.838(5)
P4 C75 1.863(5)
P4 C72 1.865(6)
P5 C116 1.846(5)
P5 C102 1.852(5)
P5 C119 1.871(5)
P6 C114 1.845(5)
P6 C122 1.856(5)
P6 C125 1.859(5)
P7 C152 1.833(6)
P7 C169 1.861(6)
P7 C166 1.874(6)
P8 C164 1.831(6)
P8 C175 1.857(6)
P8 C172 1.871(6)
O1 C15 1.420(6)
O1 C1 1.420(6)
O2 C51 1.406(6)
O2 C65 1.415(6)
O3 C115 1.415(6)
O3 C101 1.425(6)
O4 C165 1.401(6)
O4 C151 1.415(6)
C1 C6 1.382(7)
C1 C2 1.397(7)
C2 C3 1.392(7)
C3 C4 1.385(7)
C3 H3 0.9500
C4 C5 1.387(7)
C4 H4 0.9500
C5 C6 1.387(7)
C5 H5 0.9500
C6 C7 1.523(7)
C7 C10 1.514(7)
C7 C8 1.531(7)
C7 C9 1.555(7)
C8 H8A 0.9800
C8 H8B 0.9800
C8 H8C 0.9800
C9 H9A 0.9800
C9 H9B 0.9800
C9 H9C 0.9800
C10 C15 1.382(7)
C10 C11 1.411(7)
C11 C12 1.392(8)
C11 H11 0.9500
C12 C13 1.391(8)
C12 H12 0.9500
C13 C14 1.393(8)
C13 H13 0.9500
C14 C15 1.397(7)
C16 C18B 1.455(8)
C16 C18A 1.483(7)
C16 C17 1.498(7)
C16 H16G 1.0000
C16 H16H 1.0000
C17 H17A 0.9800
C17 H17B 0.9800
C17 H17C 0.9800
C18A H18A 0.9800
C18A H18B 0.9800
C18A H18C 0.9800
C18B H18D 0.9800
C18B H18E 0.9800
C18B H18F 0.9800
C19 C20 1.527(9)
C19 C21 1.536(9)
C19 H19 1.0000
C20 H20A 0.9800
C20 H20B 0.9800
C20 H20C 0.9800
C21 H21A 0.9800
C21 H21B 0.9800
C21 H21C 0.9800
C22 C23 1.522(7)
C22 C24 1.538(7)
C22 H22 1.0000
C23 H23A 0.9800
C23 H23B 0.9800
C23 H23C 0.9800
C24 H24A 0.9800
C24 H24B 0.9800
C24 H24C 0.9800
C25 C27 1.498(8)
C25 C26 1.520(8)
C25 H25 1.0000
C26 H26A 0.9800
C26 H26B 0.9800
C26 H26C 0.9800
C27 H27A 0.9800
C27 H27B 0.9800
C27 H27C 0.9800
C51 C56 1.393(7)
C51 C52 1.400(7)
C52 C53 1.386(7)
C53 C54 1.383(7)
C53 H53 0.9500
C54 C55 1.376(7)
C54 H54 0.9500
C55 C56 1.391(7)
C55 H55 0.9500
C56 C57 1.529(7)
C57 C60 1.522(7)
C57 C59 1.547(7)
C57 C58 1.553(7)
C58 H58A 0.9800
C58 H58B 0.9800
C58 H58C 0.9800
C59 H59A 0.9800
C59 H59B 0.9800
C59 H59C 0.9800
C60 C65 1.383(7)
C60 C61 1.396(7)
C61 C62 1.380(7)
C61 H61 0.9500
C62 C63 1.370(7)
C62 H62 0.9500
C63 C64 1.395(7)
C63 H63 0.9500
C64 C65 1.402(7)
C66 C67 1.520(7)
C66 C68 1.532(7)
C66 H66 1.0000
C67 H67A 0.9800
C67 H67B 0.9800
C67 H67C 0.9800
C68 H68A 0.9800
C68 H68B 0.9800
C68 H68C 0.9800
C69 C71 1.523(8)
C69 C70 1.535(7)
C69 H69 1.0000
C70 H70A 0.9800
C70 H70B 0.9800
C70 H70C 0.9800
C71 H71A 0.9800
C71 H71B 0.9800
C71 H71C 0.9800
C72 C73 1.517(8)
C72 C74 1.528(8)
C72 H72 1.0000
C73 H73A 0.9800
C73 H73B 0.9800
C73 H73C 0.9800
C74 H74A 0.9800
C74 H74B 0.9800
C74 H74C 0.9800
C75 C77 1.526(7)
C75 C76 1.527(8)
C75 H75 1.0000
C76 H76A 0.9800
C76 H76B 0.9800
C76 H76C 0.9800
C77 H77A 0.9800
C77 H77B 0.9800
C77 H77C 0.9800
C101 C106 1.385(7)
C101 C102 1.396(7)
C102 C103 1.392(7)
C103 C104 1.388(7)
C103 H128 0.9500
C104 C105 1.371(7)
C104 H129 0.9500
C105 C106 1.398(7)
C105 H105 0.9500
C106 C107 1.525(7)
C107 C110 1.522(7)
C107 C108 1.536(7)
C107 C109 1.559(7)
C108 H10A 0.9800
C108 H10B 0.9800
C108 H10C 0.9800
C109 H10D 0.9800
C109 H10E 0.9800
C109 H10F 0.9800
C110 C115 1.389(7)
C110 C111 1.405(7)
C111 C112 1.374(8)
C111 H111 0.9500
C112 C113 1.387(8)
C112 H112 0.9500
C113 C114 1.388(7)
C113 H113 0.9500
C114 C115 1.395(7)
C116 C117 1.533(7)
C116 C118 1.539(7)
C116 H116 1.0000
C117 H11A 0.9800
C117 H11B 0.9800
C117 H11C 0.9800
C118 H11D 0.9800
C118 H11E 0.9800
C118 H11F 0.9800
C119 C121 1.524(7)
C119 C120 1.528(7)
C119 H119 1.0000
C120 H12A 0.9800
C120 H12B 0.9800
C120 H12C 0.9800
C121 H12D 0.9800
C121 H12E 0.9800
C121 H12F 0.9800
C122 C123 1.529(8)
C122 C124 1.530(8)
C122 H122 1.0000
C123 H12G 0.9800
C123 H12H 0.9800
C123 H12I 0.9800
C124 H12J 0.9800
C124 H12K 0.9800
C124 H12L 0.9800
C125 C127 1.520(7)
C125 C126 1.535(7)
C125 H125 1.0000
C126 H12M 0.9800
C126 H12N 0.9800
C126 H12O 0.9800
C127 H12P 0.9800
C127 H12Q 0.9800
C127 H12R 0.9800
C151 C156 1.398(8)
C151 C152 1.406(7)
C152 C153 1.390(8)
C153 C154 1.374(8)
C153 H153 0.9500
C154 C155 1.378(8)
C154 H154 0.9500
C155 C156 1.399(7)
C155 H155 0.9500
C156 C157 1.506(7)
C157 C160 1.519(7)
C157 C158 1.544(8)
C157 C159 1.553(8)
C158 H15A 0.9800
C158 H15B 0.9800
C158 H15C 0.9800
C159 H15D 0.9800
C159 H15E 0.9800
C159 H15F 0.9800
C160 C165 1.380(7)
C160 C161 1.397(7)
C161 C162 1.381(8)
C161 H161 0.9500
C162 C163 1.374(8)
C162 H162 0.9500
C163 C164 1.399(7)
C163 H163 0.9500
C164 C165 1.415(7)
C166 C167 1.492(8)
C166 C168 1.532(9)
C166 H166 1.0000
C167 H16A 0.9800
C167 H16B 0.9800
C167 H16C 0.9800
C168 H16D 0.9800
C168 H16E 0.9800
C168 H16F 0.9800
C169 C171 1.519(8)
C169 C170 1.538(9)
C169 H169 1.0000
C170 H17D 0.9800
C170 H17E 0.9800
C170 H17F 0.9800
C171 H17G 0.9800
C171 H17H 0.9800
C171 H17I 0.9800
C172 C174 1.506(9)
C172 C173 1.521(9)
C172 H172 1.0000
C173 H17J 0.9800
C173 H17K 0.9800
C173 H17L 0.9800
C174 H17M 0.9800
C174 H17N 0.9800
C174 H17O 0.9800
C175 C177 1.522(9)
C175 C176 1.531(8)
C175 H175 1.0000
C176 H17P 0.9800
C176 H17Q 0.9800
C176 H17R 0.9800
C177 H17S 0.9800
C177 H17T 0.9800
C177 H17U 0.9800
